data_4313218
loop_
_publ_author_name
'Mark G. Morgan'
'Meitian Wang'
'Wing Yan Chan'
'Arthur Mar'

_publ_contact_author_address
; Department of Chemistry
   University of Alberta
   Edmonton, AB
   Canada  T6G 2G2
;
_publ_contact_author_email arthur.mar@ualberta.ca
_publ_contact_author_fax '(780) 492-8231'
_publ_contact_author_name 'Dr. Arthur Mar'
_publ_contact_author_phone '(780) 492-5592'
_publ_section_title
;
 Lanthanum Gallium Bismuthide, LaGaBi2
;
_journal_name_full 'Inorganic Chemistry'
_journal_page_first 1549
_journal_page_last 1555
_journal_paper_doi 10.1021/ic020413w
_journal_volume 42
_journal_year 2003
_chemical_formula_sum 'Bi2 Ga La'
_chemical_formula_weight 626.59
_chemical_name_common 'lanthanum gallium bismuthide'
_chemical_name_systematic 'lanthanum gallium bismuthide'
_space_group_IT_number 191
_symmetry_cell_setting hexagonal
_symmetry_space_group_name_Hall '-P 6 2'
_symmetry_space_group_name_H-M 'P 6/m m m'
_atom_sites_solution_hydrogens none
_atom_sites_solution_primary direct
_atom_sites_solution_secondary difmap
_audit_creation_date 'April 24, 2002'
_audit_creation_method SHELXL-97
_cell_angle_alpha 90.00
_cell_angle_beta 90.00
_cell_angle_gamma 120.00
_cell_formula_units_Z 6
_cell_length_a 13.5483(4)
_cell_length_b 13.5483(4)
_cell_length_c 4.39370(10)
_cell_measurement_reflns_used 3708
_cell_measurement_temperature 295(2)
_cell_measurement_theta_max 32.585
_cell_measurement_theta_min 3.007
_cell_volume 698.44(3)
_computing_cell_refinement 'Bruker SAINT 6.02 (Bruker, 2000)'
_computing_data_collection 'Bruker SMART 5.051 (Bruker, 1997)'
_computing_data_reduction 'Bruker SAINT 6.02 (Bruker, 2000)'
_computing_molecular_graphics 'ATOMS 5.1 (Dowty, 1999)'
_computing_publication_material 'Bruker SHELXTL 5.1 (Sheldrick, 1997)'
_computing_structure_refinement 'Bruker SHELXTL 5.1 (Sheldrick, 1997)'
_computing_structure_solution 'Bruker SHELXTL 5.1 (Sheldrick, 1997)'
_diffrn_ambient_temperature 295(2)
_diffrn_measured_fraction_theta_full 0.998
_diffrn_measured_fraction_theta_max 0.998
_diffrn_measurement_device_type 'Bruker Platform/SMART 1000 CCD'
_diffrn_measurement_method '\w scan (0.2 deg)'
_diffrn_radiation_monochromator graphite
_diffrn_radiation_source 'fine-focus sealed tube'
_diffrn_radiation_type MoK\a
_diffrn_radiation_wavelength 0.71073
_diffrn_reflns_av_R_equivalents 0.0778
_diffrn_reflns_av_sigmaI/netI 0.0252
_diffrn_reflns_limit_h_max 20
_diffrn_reflns_limit_h_min -20
_diffrn_reflns_limit_k_max 20
_diffrn_reflns_limit_k_min -20
_diffrn_reflns_limit_l_max 6
_diffrn_reflns_limit_l_min -6
_diffrn_reflns_number 10336
_diffrn_reflns_theta_full 32.59
_diffrn_reflns_theta_max 32.59
_diffrn_reflns_theta_min 1.74
_exptl_absorpt_coefficient_mu 89.857
_exptl_absorpt_correction_T_max 0.2362
_exptl_absorpt_correction_T_min 0.0258
_exptl_absorpt_correction_type numerical
_exptl_absorpt_process_details 'Bruker SHELXTL 5.1 (Sheldrick, 1997)'
_exptl_crystal_colour black
_exptl_crystal_density_diffrn 8.938
_exptl_crystal_density_meas ?
_exptl_crystal_density_method 'not measured'
_exptl_crystal_description needle
_exptl_crystal_F_000 1524
_exptl_crystal_size_max 0.20
_exptl_crystal_size_mid 0.03
_exptl_crystal_size_min 0.03
_refine_diff_density_max 4.974
_refine_diff_density_min -3.586
_refine_diff_density_rms 1.168
_refine_ls_extinction_coef 0.00238(16)
_refine_ls_extinction_expression Fc^*^=kFc[1+0.001xFc^2^\l^3^/sin(2\q)]^-1/4^
_refine_ls_extinction_method SHELXL
_refine_ls_goodness_of_fit_ref 1.165
_refine_ls_hydrogen_treatment none
_refine_ls_matrix_type full
_refine_ls_number_parameters 21
_refine_ls_number_reflns 557
_refine_ls_number_restraints 0
_refine_ls_restrained_S_all 1.165
_refine_ls_R_factor_all 0.0440
_refine_ls_R_factor_gt 0.0369
_refine_ls_shift/su_max 0.000
_refine_ls_shift/su_mean 0.000
_refine_ls_structure_factor_coef Fsqd
_refine_ls_weighting_details 'calc w=1/[\s^2^(Fo^2^)+(0.0412P)^2^+0.0000P] where P=(Fo^2^+2Fc^2^)/3'
_refine_ls_weighting_scheme calc
_refine_ls_wR_factor_gt 0.0742
_refine_ls_wR_factor_ref 0.0761
_reflns_number_gt 477
_reflns_number_total 557
_reflns_threshold_expression I>2\s(I)
_cod_data_source_file ic020413w.cif
_cod_data_source_block p6mmm
_cod_depositor_comments
;
The following automatic conversions were performed:

'_exptl_crystal_density_meas' value 'not measured' was changed to '?'
- the value is perceived as not measured.

Automatic conversion script
Id: cif_fix_values 3008 2015-01-20 13:52:24Z robertas 
;
_cod_database_code 4313218

loop_
_symmetry_equiv_pos_as_xyz
'x, y, z'
'-y, x-y, z'
'-x+y, -x, z'
'-x, -y, z'
'y, -x+y, z'
'x-y, x, z'
'y, x, -z'
'x-y, -y, -z'
'-x, -x+y, -z'
'-y, -x, -z'
'-x+y, y, -z'
'x, x-y, -z'
'-x, -y, -z'
'y, -x+y, -z'
'x-y, x, -z'
'x, y, -z'
'-y, x-y, -z'
'-x+y, -x, -z'
'-y, -x, z'
'-x+y, y, z'
'x, x-y, z'
'y, x, z'
'x-y, -y, z'
'-x, -x+y, z'

loop_
_atom_site_label
_atom_site_type_symbol
_atom_site_fract_x
_atom_site_fract_y
_atom_site_fract_z
_atom_site_U_iso_or_equiv
_atom_site_adp_type
_atom_site_occupancy
_atom_site_symmetry_multiplicity
_atom_site_calc_flag
_atom_site_refinement_flags
_atom_site_disorder_assembly
_atom_site_disorder_group
La La 0.22530(3) 0.45059(6) 0.5000 0.0091(2) Uani 1 4 d S . .
Ga Ga 0.18199(13) 0.0000 0.5000 0.0219(4) Uani 1 4 d S . .
Bi1 Bi 0.32457(5) 0.0000 0.0000 0.01279(16) Uani 1 4 d S . .
Bi2 Bi 0.5000 0.0000 0.5000 0.0143(2) Uani 1 8 d S . .
Bi3 Bi 0.3333 0.6667 0.0000 0.0097(2) Uani 1 12 d S . .
Bi4 Bi 0.0000 0.0000 0.0000 0.0176(3) Uani 1 24 d S . .

loop_
_atom_site_aniso_label
_atom_site_aniso_U_11
_atom_site_aniso_U_22
_atom_site_aniso_U_33
_atom_site_aniso_U_23
_atom_site_aniso_U_13
_atom_site_aniso_U_12
La 0.0095(3) 0.0094(4) 0.0081(4) 0.000 0.000 0.00472(18)
Ga 0.0145(6) 0.0119(8) 0.0385(11) 0.000 0.000 0.0060(4)
Bi1 0.0169(2) 0.0104(3) 0.0089(3) 0.000 0.000 0.00522(13)
Bi2 0.0103(3) 0.0102(3) 0.0224(4) 0.000 0.000 0.00509(17)
Bi3 0.0110(3) 0.0110(3) 0.0073(4) 0.000 0.000 0.00549(13)
Bi4 0.0192(4) 0.0192(4) 0.0145(6) 0.000 0.000 0.0096(2)

loop_
_atom_type_symbol
_atom_type_description
_atom_type_scat_dispersion_real
_atom_type_scat_dispersion_imag
_atom_type_scat_source
Ga Ga 0.2307 1.6083 'International Tables Vol C Tables 4.2.6.8 and 6.1.1.4'
La La -0.2871 2.4523 'International Tables Vol C Tables 4.2.6.8 and 6.1.1.4'
Bi Bi -4.1077 10.2566 'International Tables Vol C Tables 4.2.6.8 and 6.1.1.4'

loop_
_geom_angle_atom_site_label_1
_geom_angle_atom_site_label_2
_geom_angle_atom_site_label_3
_geom_angle
_geom_angle_site_symmetry_1
_geom_angle_site_symmetry_3
_geom_angle_publ_flag
Bi3 La Bi3 81.819(17) 1_556 . ?
Bi3 La Ga 134.733(11) 1_556 2 ?
Bi3 La Ga 134.733(11) . 2 ?
Bi3 La Ga 134.733(11) 1_556 15_556 ?
Bi3 La Ga 134.733(11) . 15_556 ?
Ga La Ga 42.73(5) 2 15_556 ?
Bi3 La Bi2 82.675(10) 1_556 3_665 ?
Bi3 La Bi2 82.675(10) . 3_665 ?
Ga La Bi2 121.08(3) 2 3_665 ?
Ga La Bi2 78.35(3) 15_556 3_665 ?
Bi3 La Bi2 82.675(10) 1_556 2 ?
Bi3 La Bi2 82.675(10) . 2 ?
Ga La Bi2 78.35(3) 2 2 ?
Ga La Bi2 121.08(3) 15_556 2 ?
Bi2 La Bi2 160.57(2) 3_665 2 ?
Bi3 La Bi1 137.958(14) 1_556 2 ?
Bi3 La Bi1 84.646(8) . 2 ?
Ga La Bi1 50.743(18) 2 2 ?
Ga La Bi1 80.37(2) 15_556 2 ?
Bi2 La Bi1 134.597(10) 3_665 2 ?
Bi2 La Bi1 56.141(9) 2 2 ?
Bi3 La Bi1 137.958(14) 1_556 15 ?
Bi3 La Bi1 84.646(8) . 15 ?
Ga La Bi1 80.37(2) 2 15 ?
Ga La Bi1 50.743(18) 15_556 15 ?
Bi2 La Bi1 56.141(9) 3_665 15 ?
Bi2 La Bi1 134.597(10) 2 15 ?
Bi1 La Bi1 79.404(17) 2 15 ?
Bi3 La Bi1 84.646(8) 1_556 15_556 ?
Bi3 La Bi1 137.958(14) . 15_556 ?
Ga La Bi1 80.37(2) 2 15_556 ?
Ga La Bi1 50.743(18) 15_556 15_556 ?
Bi2 La Bi1 56.141(9) 3_665 15_556 ?
Bi2 La Bi1 134.597(10) 2 15_556 ?
Bi1 La Bi1 129.11(3) 2 15_556 ?
Bi1 La Bi1 79.325(9) 15 15_556 ?
Bi3 La Bi1 84.646(8) 1_556 2_556 ?
Bi3 La Bi1 137.958(14) . 2_556 ?
Ga La Bi1 50.743(18) 2 2_556 ?
Ga La Bi1 80.37(2) 15_556 2_556 ?
Bi2 La Bi1 134.597(10) 3_665 2_556 ?
Bi2 La Bi1 56.141(9) 2 2_556 ?
Bi1 La Bi1 79.325(9) 2 2_556 ?
Bi1 La Bi1 129.11(3) 15 2_556 ?
Bi1 La Bi1 79.404(17) 15_556 2_556 ?
Ga Ga Ga 120.0 14_556 15_556 ?
Ga Ga Bi1 109.278(11) 14_556 1_556 ?
Ga Ga Bi1 109.278(11) 15_556 1_556 ?
Ga Ga Bi1 109.278(11) 14_556 . ?
Ga Ga Bi1 109.278(11) 15_556 . ?
Bi1 Ga Bi1 97.35(6) 1_556 . ?
Ga Ga Bi4 68.079(7) 14_556 . ?
Ga Ga Bi4 68.079(7) 15_556 . ?
Bi1 Ga Bi4 173.02(5) 1_556 . ?
Bi1 Ga Bi4 89.624(11) . . ?
Ga Ga Bi4 68.079(7) 14_556 1_556 ?
Ga Ga Bi4 68.079(7) 15_556 1_556 ?
Bi1 Ga Bi4 89.624(11) 1_556 1_556 ?
Bi1 Ga Bi4 173.02(5) . 1_556 ?
Bi4 Ga Bi4 83.40(4) . 1_556 ?
Ga Ga La 171.37(2) 14_556 14_556 ?
Ga Ga La 68.63(2) 15_556 14_556 ?
Bi1 Ga La 65.65(3) 1_556 14_556 ?
Bi1 Ga La 65.65(3) . 14_556 ?
Bi4 Ga La 117.786(7) . 14_556 ?
Bi4 Ga La 117.786(7) 1_556 14_556 ?
Ga Ga La 68.63(2) 14_556 3 ?
Ga Ga La 171.37(2) 15_556 3 ?
Bi1 Ga La 65.65(3) 1_556 3 ?
Bi1 Ga La 65.65(3) . 3 ?
Bi4 Ga La 117.786(7) . 3 ?
Bi4 Ga La 117.786(7) 1_556 3 ?
La Ga La 102.73(5) 14_556 3 ?
Ga Bi1 Ga 97.35(6) 1_554 . ?
Ga Bi1 Bi2 174.07(3) 1_554 . ?
Ga Bi1 Bi2 88.58(3) . . ?
Ga Bi1 Bi2 88.58(3) 1_554 1_554 ?
Ga Bi1 Bi2 174.07(3) . 1_554 ?
Bi2 Bi1 Bi2 85.493(15) . 1_554 ?
Ga Bi1 La 120.937(18) 1_554 14_556 ?
Ga Bi1 La 63.605(17) . 14_556 ?
Bi2 Bi1 La 61.843(8) . 14_556 ?
Bi2 Bi1 La 113.238(17) 1_554 14_556 ?
Ga Bi1 La 63.605(17) 1_554 3_554 ?
Ga Bi1 La 120.937(18) . 3_554 ?
Bi2 Bi1 La 113.238(17) . 3_554 ?
Bi2 Bi1 La 61.843(8) 1_554 3_554 ?
La Bi1 La 173.96(3) 14_556 3_554 ?
Ga Bi1 La 63.605(17) 1_554 14 ?
Ga Bi1 La 120.937(18) . 14 ?
Bi2 Bi1 La 113.238(17) . 14 ?
Bi2 Bi1 La 61.843(8) 1_554 14 ?
La Bi1 La 79.325(9) 14_556 14 ?
La Bi1 La 100.352(7) 3_554 14 ?
Ga Bi1 La 120.937(18) 1_554 3 ?
Ga Bi1 La 63.605(17) . 3 ?
Bi2 Bi1 La 61.843(8) . 3 ?
Bi2 Bi1 La 113.238(17) 1_554 3 ?
La Bi1 La 100.352(7) 14_556 3 ?
La Bi1 La 79.325(9) 3_554 3 ?
La Bi1 La 173.96(3) 14 3 ?
Bi1 Bi2 Bi1 180.0 . 13_656 ?
Bi1 Bi2 Bi1 85.493(15) . 1_556 ?
Bi1 Bi2 Bi1 94.507(15) 13_656 1_556 ?
Bi1 Bi2 Bi1 94.507(15) . 13_655 ?
Bi1 Bi2 Bi1 85.493(15) 13_656 13_655 ?
Bi1 Bi2 Bi1 180.0 1_556 13_655 ?
Bi1 Bi2 La 62.017(9) . 3 ?
Bi1 Bi2 La 117.983(9) 13_656 3 ?
Bi1 Bi2 La 62.017(9) 1_556 3 ?
Bi1 Bi2 La 117.983(9) 13_655 3 ?
Bi1 Bi2 La 117.983(9) . 15_656 ?
Bi1 Bi2 La 62.017(9) 13_656 15_656 ?
Bi1 Bi2 La 117.983(9) 1_556 15_656 ?
Bi1 Bi2 La 62.017(9) 13_655 15_656 ?
La Bi2 La 180.0 3 15_656 ?
Bi1 Bi2 La 117.983(9) . 2_655 ?
Bi1 Bi2 La 62.017(9) 13_656 2_655 ?
Bi1 Bi2 La 117.983(9) 1_556 2_655 ?
Bi1 Bi2 La 62.017(9) 13_655 2_655 ?
La Bi2 La 79.43(2) 3 2_655 ?
La Bi2 La 100.57(2) 15_656 2_655 ?
Bi1 Bi2 La 62.017(9) . 14_556 ?
Bi1 Bi2 La 117.983(9) 13_656 14_556 ?
Bi1 Bi2 La 62.017(9) 1_556 14_556 ?
Bi1 Bi2 La 117.983(9) 13_655 14_556 ?
La Bi2 La 100.57(2) 3 14_556 ?
La Bi2 La 79.43(2) 15_656 14_556 ?
La Bi2 La 180.00(2) 2_655 14_556 ?
La Bi3 La 81.819(17) 3_565 3_564 ?
La Bi3 La 81.763(13) 3_565 2_665 ?
La Bi3 La 135.596(6) 3_564 2_665 ?
La Bi3 La 135.596(6) 3_565 1_554 ?
La Bi3 La 81.763(13) 3_564 1_554 ?
La Bi3 La 135.596(6) 2_665 1_554 ?
La Bi3 La 135.596(6) 3_565 2_664 ?
La Bi3 La 81.763(13) 3_564 2_664 ?
La Bi3 La 81.819(17) 2_665 2_664 ?
La Bi3 La 81.763(13) 1_554 2_664 ?
La Bi3 La 81.763(13) 3_565 . ?
La Bi3 La 135.596(6) 3_564 . ?
La Bi3 La 81.763(13) 2_665 . ?
La Bi3 La 81.819(17) 1_554 . ?
La Bi3 La 135.596(6) 2_664 . ?
Ga Bi4 Ga 180.00(6) 3_554 15_556 ?
Ga Bi4 Ga 43.841(15) 3_554 14 ?
Ga Bi4 Ga 136.159(15) 15_556 14 ?
Ga Bi4 Ga 43.841(15) 3_554 13 ?
Ga Bi4 Ga 136.159(15) 15_556 13 ?
Ga Bi4 Ga 80.57(3) 14 13 ?
Ga Bi4 Ga 136.159(15) 3_554 . ?
Ga Bi4 Ga 43.841(15) 15_556 . ?
Ga Bi4 Ga 99.43(3) 14 . ?
Ga Bi4 Ga 180.00(4) 13 . ?
Ga Bi4 Ga 136.159(15) 3_554 2 ?
Ga Bi4 Ga 43.841(15) 15_556 2 ?
Ga Bi4 Ga 180.00(4) 14 2 ?
Ga Bi4 Ga 99.43(3) 13 2 ?
Ga Bi4 Ga 80.57(3) . 2 ?
Ga Bi4 Ga 83.40(4) 3_554 3 ?
Ga Bi4 Ga 96.60(4) 15_556 3 ?
Ga Bi4 Ga 99.43(3) 14 3 ?
Ga Bi4 Ga 99.43(3) 13 3 ?
Ga Bi4 Ga 80.57(3) . 3 ?
Ga Bi4 Ga 80.57(3) 2 3 ?
Ga Bi4 Ga 99.43(3) 3_554 13_556 ?
Ga Bi4 Ga 80.57(3) 15_556 13_556 ?
Ga Bi4 Ga 136.159(15) 14 13_556 ?
Ga Bi4 Ga 83.40(4) 13 13_556 ?
Ga Bi4 Ga 96.60(4) . 13_556 ?
Ga Bi4 Ga 43.841(15) 2 13_556 ?
Ga Bi4 Ga 43.841(15) 3 13_556 ?
Ga Bi4 Ga 99.43(3) 3_554 14_556 ?
Ga Bi4 Ga 80.57(3) 15_556 14_556 ?
Ga Bi4 Ga 83.40(4) 14 14_556 ?
Ga Bi4 Ga 136.159(15) 13 14_556 ?
Ga Bi4 Ga 43.841(15) . 14_556 ?
Ga Bi4 Ga 96.60(4) 2 14_556 ?
Ga Bi4 Ga 43.841(15) 3 14_556 ?
Ga Bi4 Ga 80.57(3) 13_556 14_556 ?
Ga Bi4 Ga 96.60(4) 3_554 15 ?
Ga Bi4 Ga 83.40(4) 15_556 15 ?
Ga Bi4 Ga 80.57(3) 14 15 ?
Ga Bi4 Ga 80.57(3) 13 15 ?
Ga Bi4 Ga 99.43(3) . 15 ?
Ga Bi4 Ga 99.43(3) 2 15 ?
Ga Bi4 Ga 180.00(12) 3 15 ?
Ga Bi4 Ga 136.159(15) 13_556 15 ?
Ga Bi4 Ga 136.159(15) 14_556 15 ?
Ga Bi4 Ga 80.57(3) 3_554 1_554 ?
Ga Bi4 Ga 99.43(3) 15_556 1_554 ?
Ga Bi4 Ga 43.841(15) 14 1_554 ?
Ga Bi4 Ga 96.60(4) 13 1_554 ?
Ga Bi4 Ga 83.40(4) . 1_554 ?
Ga Bi4 Ga 136.159(15) 2 1_554 ?
Ga Bi4 Ga 136.159(15) 3 1_554 ?
Ga Bi4 Ga 180.00(4) 13_556 1_554 ?
Ga Bi4 Ga 99.43(3) 14_556 1_554 ?
Ga Bi4 Ga 43.841(15) 15 1_554 ?
Ga Bi4 Ga 80.57(3) 3_554 2_554 ?
Ga Bi4 Ga 99.43(3) 15_556 2_554 ?
Ga Bi4 Ga 96.60(4) 14 2_554 ?
Ga Bi4 Ga 43.841(15) 13 2_554 ?
Ga Bi4 Ga 136.159(15) . 2_554 ?
Ga Bi4 Ga 83.40(4) 2 2_554 ?
Ga Bi4 Ga 136.159(15) 3 2_554 ?
Ga Bi4 Ga 99.43(3) 13_556 2_554 ?
Ga Bi4 Ga 180.00(4) 14_556 2_554 ?
Ga Bi4 Ga 43.841(15) 15 2_554 ?
Ga Bi4 Ga 80.57(3) 1_554 2_554 ?

loop_
_geom_bond_atom_site_label_1
_geom_bond_atom_site_label_2
_geom_bond_distance
_geom_bond_site_symmetry_2
_geom_bond_publ_flag
La Bi3 3.3547(6) 1_556 ?
La Bi3 3.3547(6) . ?
La Ga 3.3840(13) 2 ?
La Ga 3.3840(13) 15_556 ?
La Bi2 3.43633(16) 3_665 ?
La Bi2 3.43633(16) 2 ?
La Bi1 3.4419(3) 2 ?
La Bi1 3.4419(3) 15 ?
La Bi1 3.4419(3) 15_556 ?
La Bi1 3.4419(3) 2_556 ?
Ga Ga 2.4657(18) 14_556 ?
Ga Ga 2.4657(18) 15_556 ?
Ga Bi1 2.9253(13) 1_556 ?
Ga Bi1 2.9253(13) . ?
Ga Bi4 3.3024(13) . ?
Ga Bi4 3.3024(13) 1_556 ?
Ga La 3.3840(13) 14_556 ?
Ga La 3.3840(13) 3 ?
Bi1 Ga 2.9253(13) 1_554 ?
Bi1 Bi2 3.2366(5) . ?
Bi1 Bi2 3.2366(5) 1_554 ?
Bi1 La 3.4419(3) 14_556 ?
Bi1 La 3.4419(3) 3_554 ?
Bi1 La 3.4419(3) 14 ?
Bi1 La 3.4419(3) 3 ?
Bi2 Bi1 3.2366(5) 13_656 ?
Bi2 Bi1 3.2366(5) 1_556 ?
Bi2 Bi1 3.2366(5) 13_655 ?
Bi2 La 3.43633(16) 3 ?
Bi2 La 3.43633(16) 15_656 ?
Bi2 La 3.43633(16) 2_655 ?
Bi2 La 3.43633(16) 14_556 ?
Bi3 La 3.3547(6) 3_565 ?
Bi3 La 3.3547(6) 3_564 ?
Bi3 La 3.3547(6) 2_665 ?
Bi3 La 3.3547(6) 1_554 ?
Bi3 La 3.3547(6) 2_664 ?
Bi4 Ga 3.3024(13) 3_554 ?
Bi4 Ga 3.3024(13) 15_556 ?
Bi4 Ga 3.3024(13) 14 ?
Bi4 Ga 3.3024(13) 13 ?
Bi4 Ga 3.3024(13) 2 ?
Bi4 Ga 3.3024(13) 3 ?
Bi4 Ga 3.3024(13) 13_556 ?
Bi4 Ga 3.3024(13) 14_556 ?
Bi4 Ga 3.3024(13) 15 ?
Bi4 Ga 3.3024(13) 1_554 ?
Bi4 Ga 3.3024(13) 2_554 ?
